data_1532418
loop_
_publ_author_name
'Yoshida, Hirofumi'
'Saito, Takashi'
'Yamada, Takahiro'
'Azuma, Masaki'
'Takano, Mikio'

_publ_section_title
;
 Pressure Induced Structural Transitions of Spin Ladder Compounds
 SrCu~2~O~3~ and Sr~2~Cu~3~O~5~
;
_journal_coden_ASTM FOFUA2
_journal_issue 5
_journal_name_full 'Funtai oyobi Funmatsu Yakin'
_journal_page_first 377
_journal_page_last 381
_journal_paper_doi 10.2497/jjspm.49.377
_journal_volume 49
_journal_year 2002
_chemical_formula_sum 'Cu2 O3 Sr'
_chemical_name_systematic 'Sr Cu2 O3'
_space_group_IT_number 59
_symmetry_space_group_name_Hall '-P 2ab 2a'
_symmetry_space_group_name_H-M 'P m m n :2'
_cell_angle_alpha 90
_cell_angle_beta 90
_cell_angle_gamma 90
_cell_formula_units_Z 2
_cell_length_a 10.6214
_cell_length_b 3.8831
_cell_length_c 3.279
_cell_volume 135.239
_citation_journal_id_ASTM FOFUA2
_cod_data_source_file Yoshida_FOFUA2_2002_1135.cif
_cod_data_source_block Cu2O3Sr1
_cod_original_cell_volume 135.2389
_cod_original_formula_sum 'Cu2 O3 Sr1'
_cod_database_code 1532418

loop_
_symmetry_equiv_pos_as_xyz
x,y,z
-x+1/2,-y+1/2,z
x+1/2,-y,-z
-x,y+1/2,-z
-x,-y,-z
x-1/2,y-1/2,-z
-x-1/2,y,z
x,-y-1/2,z

loop_
_atom_site_label
_atom_site_type_symbol
_atom_site_fract_x
_atom_site_fract_y
_atom_site_fract_z
_atom_site_occupancy
_atom_site_U_iso_or_equiv
Cu1 Cu+2 0.072 0.75 0.72 1 0.0
Sr1 Sr+2 0.25 0.25 0.245 1 0.0
O1 O-2 0.064 0.25 0.753 1 0.0
O2 O-2 0.25 0.75 0.387 1 0.0
